data_2312185
loop_
_publ_author_name
'Shahed, H.'
'Sharma, N.'
'Angst, M.'
'Voigt, J.'
'Per&#xdf;on, J'
'Prakash, P.'
'T&#xf6;rnroos, K W'
'Chernyshov, D.'
'Gildenast, H.'
'Ohl, M.'
'Saffarini, G.'
'Grzechnik, A.'
'Friese, K.'

_publ_section_title
;
 Structural insight into the cooperativity of spin crossover compounds.
;
_journal_issue 'Pt 5'
_journal_name_full 'Acta crystallographica Section B, Structural science, crystal engineering and materials'
_journal_page_first 354
_journal_page_last 367
_journal_paper_doi 10.1107/S2052520623005814
_journal_volume 79
_journal_year 2023
_chemical_formula_sum 'C38 H28 Fe N6 S2'
_chemical_formula_weight 688.63
_space_group_crystal_system monoclinic
_space_group_IT_number 14
_space_group_name_Hall '-P 2ybc'
_space_group_name_H-M_alt 'P 1 21/c 1'
_atom_sites_solution_hydrogens geom
_audit_creation_method SHELXL-2018/3
_cell_angle_alpha 90
_cell_angle_beta 115.7512(12)
_cell_angle_gamma 90
_cell_formula_units_Z 4
_cell_length_a 17.2746(2)
_cell_length_b 12.37940(10)
_cell_length_c 17.0784(2)
_cell_measurement_reflns_used 12959
_cell_measurement_temperature 293(2)
_cell_measurement_theta_max 32.397
_cell_measurement_theta_min 1.874
_cell_volume 3289.50(7)
_computing_structure_refinement 'SHELXL-2018/3 (Sheldrick, 2018)'
_diffrn_ambient_temperature 293(2)
_diffrn_measured_fraction_theta_full 0.970
_diffrn_measured_fraction_theta_max 0.940
_diffrn_measurement_device_type '4-circle diffractometer'
_diffrn_radiation_type Synchrotron
_diffrn_radiation_wavelength 0.63582
_diffrn_reflns_av_R_equivalents 0.0465
_diffrn_reflns_av_unetI/netI 0.0447
_diffrn_reflns_Laue_measured_fraction_full 0.970
_diffrn_reflns_Laue_measured_fraction_max 0.940
_diffrn_reflns_limit_h_max 23
_diffrn_reflns_limit_h_min -22
_diffrn_reflns_limit_k_max 16
_diffrn_reflns_limit_k_min -16
_diffrn_reflns_limit_l_max 21
_diffrn_reflns_limit_l_min -21
_diffrn_reflns_number 24678
_diffrn_reflns_point_group_measured_fraction_full 0.970
_diffrn_reflns_point_group_measured_fraction_max 0.940
_diffrn_reflns_theta_full 22.426
_diffrn_reflns_theta_max 25.079
_diffrn_reflns_theta_min 1.881
_exptl_absorpt_coefficient_mu 0.457
_exptl_crystal_density_diffrn 1.390
_exptl_crystal_description Needle
_exptl_crystal_F_000 1424
_refine_diff_density_max 0.363
_refine_diff_density_min -0.485
_refine_diff_density_rms 0.050
_refine_ls_extinction_coef 0.0090(8)
_refine_ls_extinction_expression Fc^*^=kFc[1+0.001xFc^2^\l^3^/sin(2\q)]^-1/4^
_refine_ls_extinction_method 'SHELXL-2018/3 (Sheldrick 2018)'
_refine_ls_goodness_of_fit_ref 1.058
_refine_ls_hydrogen_treatment constr
_refine_ls_matrix_type full
_refine_ls_number_parameters 457
_refine_ls_number_reflns 7678
_refine_ls_number_restraints 73
_refine_ls_restrained_S_all 1.056
_refine_ls_R_factor_all 0.0449
_refine_ls_R_factor_gt 0.0409
_refine_ls_shift/su_max 0.002
_refine_ls_shift/su_mean 0.000
_refine_ls_structure_factor_coef Fsqd
_refine_ls_weighting_details 'w=1/[\s^2^(Fo^2^)+(0.0580P)^2^+0.8217P] where P=(Fo^2^+2Fc^2^)/3'
_refine_ls_weighting_scheme calc
_refine_ls_wR_factor_gt 0.1159
_refine_ls_wR_factor_ref 0.1199
_reflns_Friedel_coverage 0.000
_reflns_number_gt 6826
_reflns_number_total 7678
_reflns_threshold_expression 'I > 2\s(I)'
_cod_data_source_file Bia_Pmono_207K.cif
_cod_data_source_block SC2_207K
_cod_depositor_comments 'Adding full bibliography for 2312165--2312274.cif.'
_cod_original_sg_symbol_H-M 'P 21/c'
_cod_database_code 2312185
_shelx_shelxl_version_number 2018/3
_shelx_space_group_comment
;
The symmetry employed for this shelxl refinement is uniquely defined
by the following loop, which should always be used as a source of
symmetry information in preference to the above space-group names.
They are only intended as comments.
;

loop_
_space_group_symop_operation_xyz
'x, y, z'
'-x, y+1/2, -z+1/2'
'-x, -y, -z'
'x, -y-1/2, z-1/2'

loop_
_atom_site_label
_atom_site_type_symbol
_atom_site_fract_x
_atom_site_fract_y
_atom_site_fract_z
_atom_site_U_iso_or_equiv
_atom_site_adp_type
_atom_site_occupancy
_atom_site_site_symmetry_order
_atom_site_calc_flag
_atom_site_refinement_flags_posn
_atom_site_refinement_flags_adp
_atom_site_refinement_flags_occupancy
_atom_site_disorder_assembly
_atom_site_disorder_group
Fe01 Fe 0.75686(2) 0.29665(2) 0.81883(2) 0.04662(10) Uani 1 1 d . . . . .
S002 S 0.54616(3) 0.33735(4) 0.91930(3) 0.05506(13) Uani 1 1 d . . . . .
S001 S 0.94943(4) 0.12598(5) 1.07333(3) 0.06552(15) Uani 1 1 d . . . . .
N005 N 0.71245(9) 0.14130(10) 0.79376(8) 0.0402(3) Uani 1 1 d . . . . .
N006 N 0.80471(12) 0.44614(14) 0.82209(10) 0.0641(5) Uani 1 1 d . . . . .
N003 N 0.66885(9) 0.30683(10) 0.68960(9) 0.0417(3) Uani 1 1 d . . . . .
N004 N 0.84406(9) 0.26996(11) 0.76679(9) 0.0441(3) Uani 1 1 d . . . . .
N002 N 0.67172(13) 0.3409(2) 0.86044(13) 0.0842(7) Uani 1 1 d . . . . .
N001 N 0.84302(11) 0.25540(13) 0.93731(11) 0.0558(4) Uani 1 1 d . . . . .
C015 C 0.63762(11) 0.21617(13) 0.65506(11) 0.0451(3) Uani 1 1 d . . . . .
H015 H 0.601078 0.211002 0.596070 0.054 Uiso 1 1 calc R U . . .
C016 C 0.66052(10) 0.12170(13) 0.71001(10) 0.0426(3) Uani 1 1 d . . . . .
C003 C 0.64925(10) 0.39875(13) 0.63450(10) 0.0428(3) Uani 1 1 d . . . . .
C021 C 0.85478(10) 0.17161(13) 0.73006(11) 0.0432(3) Uani 1 1 d . . . . .
C024 C 0.86599(11) -0.02374(14) 0.65664(11) 0.0478(4) Uani 1 1 d D . . . .
C007 C 0.60348(12) 0.58238(14) 0.60552(12) 0.0492(4) Uani 1 1 d . . . . .
H007 H 0.584847 0.645259 0.621828 0.059 Uiso 1 1 calc R U . . .
C012 C 0.57006(14) 0.85853(17) 0.36878(15) 0.0621(5) Uani 1 1 d . . . . .
H012 H 0.562523 0.919240 0.334137 0.074 Uiso 1 1 calc R U . . .
C010 C 0.56086(12) 0.66839(15) 0.38311(12) 0.0518(4) Uani 1 1 d . . . . .
H010 H 0.546288 0.600676 0.357215 0.062 Uiso 1 1 calc R U . . .
C022 C 0.83625(12) 0.16603(15) 0.64299(11) 0.0508(4) Uani 1 1 d . . . . .
H022 H 0.819621 0.227814 0.608664 0.061 Uiso 1 1 calc R U . . .
C008 C 0.62307(12) 0.49325(14) 0.65894(11) 0.0480(4) Uani 1 1 d . . . . .
H008 H 0.618703 0.496616 0.711276 0.058 Uiso 1 1 calc R U . . .
C025 C 0.88374(11) -0.01649(14) 0.74395(11) 0.0487(4) Uani 1 1 d . . . . .
H025 H 0.899193 -0.078445 0.778134 0.058 Uiso 1 1 calc R U . . .
C002 C 0.61985(13) 0.34018(17) 0.88531(11) 0.0549(4) Uani 1 1 d . . . . .
C004 C 0.65594(12) 0.39496(13) 0.55734(11) 0.0482(4) Uani 1 1 d . . . . .
H004 H 0.673411 0.331569 0.540506 0.058 Uiso 1 1 calc R U . . .
C020 C 0.73344(11) 0.05846(13) 0.84850(11) 0.0470(4) Uani 1 1 d . . . . .
H020 H 0.768224 0.071275 0.907084 0.056 Uiso 1 1 calc R U . . .
C005 C 0.63688(12) 0.48461(14) 0.50504(12) 0.0500(4) Uani 1 1 d . . . . .
H005 H 0.641501 0.481021 0.452835 0.060 Uiso 1 1 calc R U . . .
C009 C 0.59417(11) 0.67686(14) 0.47234(12) 0.0467(4) Uani 1 1 d . . . . .
C017 C 0.63054(13) 0.02018(14) 0.67957(12) 0.0544(4) Uani 1 1 d . . . . .
H017 H 0.594547 0.009091 0.621027 0.065 Uiso 1 1 calc R U . . .
C006 C 0.61092(11) 0.58032(13) 0.52830(11) 0.0461(3) Uani 1 1 d . . . . .
C018 C 0.65455(14) -0.06468(15) 0.73697(14) 0.0585(5) Uani 1 1 d . . . . .
H018 H 0.635916 -0.134433 0.717807 0.070 Uiso 1 1 calc R U . . .
C001 C 0.88785(12) 0.20343(13) 0.99483(12) 0.0480(4) Uani 1 1 d . . . . .
C011 C 0.54878(13) 0.75835(17) 0.33162(14) 0.0586(4) Uani 1 1 d . . . . .
H011 H 0.526138 0.751002 0.271557 0.070 Uiso 1 1 calc R U . . .
C026 C 0.87894(11) 0.08015(14) 0.78076(11) 0.0462(3) Uani 1 1 d . . . . .
H026 H 0.891929 0.083859 0.839550 0.055 Uiso 1 1 calc R U . . .
C028 C 0.86384(14) 0.45461(16) 0.79087(13) 0.0629(5) Uani 1 1 d . . . . .
C014 C 0.61451(14) 0.77930(15) 0.50856(14) 0.0574(4) Uani 1 1 d . . . . .
H014 H 0.636624 0.787492 0.568523 0.069 Uiso 1 1 calc R U . . .
C013 C 0.60236(16) 0.86895(16) 0.45685(16) 0.0662(5) Uani 1 1 d . . . . .
H013 H 0.616270 0.937071 0.482112 0.079 Uiso 1 1 calc R U . . .
C023 C 0.84245(13) 0.06908(16) 0.60723(12) 0.0532(4) Uani 1 1 d . . . . .
H023 H 0.830577 0.065937 0.548691 0.064 Uiso 1 1 calc R U . . .
C027 C 0.88142(13) 0.35437(15) 0.75807(13) 0.0546(4) Uani 1 1 d . . . . .
H027 H 0.918503 0.351835 0.731701 0.065 Uiso 1 1 calc R U . . .
C019 C 0.70625(12) -0.04498(14) 0.82267(12) 0.0525(4) Uani 1 1 d . . . . .
H019 H 0.722756 -0.101011 0.862938 0.063 Uiso 1 1 calc R U . . .
C032 C 0.7842(2) 0.5348(2) 0.85326(15) 0.0963(10) Uani 1 1 d . . . . .
H032 H 0.743472 0.530346 0.875108 0.116 Uiso 1 1 calc R U . . .
C031 C 0.8217(3) 0.6321(3) 0.8538(3) 0.1318(19) Uani 1 1 d . . . . .
H031 H 0.805115 0.693365 0.874197 0.158 Uiso 1 1 calc R U . . .
C029 C 0.9053(2) 0.5497(2) 0.7908(2) 0.0964(9) Uani 1 1 d . . . . .
H029 H 0.946238 0.552981 0.769136 0.116 Uiso 1 1 calc R U . . .
C030 C 0.8835(3) 0.6397(2) 0.8243(3) 0.1312(18) Uani 1 1 d . . . . .
H030 H 0.910653 0.705348 0.826880 0.157 Uiso 1 1 calc R U . . .
C1A C 0.8713(7) -0.1294(4) 0.6173(8) 0.055(2) Uani 0.56(3) 1 d DG . P A 1
C2A C 0.8272(8) -0.2155(7) 0.6314(7) 0.077(2) Uani 0.56(3) 1 d G . P A 1
H2A H 0.792580 -0.204145 0.659765 0.092 Uiso 0.56(3) 1 calc R U P A 1
C3A C 0.8349(9) -0.3184(5) 0.6030(7) 0.089(2) Uani 0.56(3) 1 d G . P A 1
H3A H 0.805361 -0.375998 0.612460 0.106 Uiso 0.56(3) 1 calc R U P A 1
C4A C 0.8866(8) -0.3354(7) 0.5606(7) 0.078(2) Uani 0.56(3) 1 d G . P A 1
H4A H 0.891764 -0.404265 0.541631 0.094 Uiso 0.56(3) 1 calc R U P A 1
C5A C 0.9308(6) -0.2493(11) 0.5465(6) 0.072(2) Uani 0.56(3) 1 d G . P A 1
H5A H 0.965388 -0.260682 0.518107 0.087 Uiso 0.56(3) 1 calc R U P A 1
C6A C 0.9231(7) -0.1464(8) 0.5748(7) 0.0617(15) Uani 0.56(3) 1 d G . P A 1
H6A H 0.952608 -0.088828 0.565411 0.074 Uiso 0.56(3) 1 calc R U P A 1
C1B C 0.8777(10) -0.1264(7) 0.6221(10) 0.060(2) Uani 0.44(3) 1 d DG . P A 2
C2B C 0.8463(10) -0.2255(9) 0.6336(8) 0.070(2) Uani 0.44(3) 1 d G . P A 2
H2B H 0.815077 -0.229890 0.666265 0.084 Uiso 0.44(3) 1 calc R U P A 2
C3B C 0.8615(12) -0.3181(6) 0.5964(7) 0.082(3) Uani 0.44(3) 1 d G . P A 2
H3B H 0.840490 -0.384427 0.604156 0.098 Uiso 0.44(3) 1 calc R U P A 2
C4B C 0.9081(10) -0.3116(11) 0.5477(7) 0.077(3) Uani 0.44(3) 1 d G . P A 2
H4B H 0.918332 -0.373524 0.522772 0.092 Uiso 0.44(3) 1 calc R U P A 2
C5B C 0.9396(8) -0.2125(15) 0.5361(8) 0.075(2) Uani 0.44(3) 1 d G . P A 2
H5B H 0.970760 -0.208082 0.503493 0.089 Uiso 0.44(3) 1 calc R U P A 2
C6B C 0.9243(9) -0.1199(11) 0.5733(10) 0.073(2) Uani 0.44(3) 1 d G . P A 2
H6B H 0.945348 -0.053542 0.565601 0.087 Uiso 0.44(3) 1 calc R U P A 2

loop_
_atom_site_aniso_label
_atom_site_aniso_U_11
_atom_site_aniso_U_22
_atom_site_aniso_U_33
_atom_site_aniso_U_23
_atom_site_aniso_U_13
_atom_site_aniso_U_12
Fe01 0.04793(15) 0.04685(15) 0.04320(15) 0.00975(9) 0.01806(11) 0.00302(9)
S002 0.0587(3) 0.0559(3) 0.0500(2) 0.00500(19) 0.0231(2) 0.00629(19)
S001 0.0665(3) 0.0677(3) 0.0546(3) 0.0147(2) 0.0191(2) 0.0039(2)
N005 0.0450(6) 0.0375(6) 0.0385(6) 0.0004(5) 0.0185(5) -0.0023(5)
N006 0.0710(11) 0.0626(10) 0.0415(7) -0.0086(7) 0.0083(7) 0.0177(8)
N003 0.0452(7) 0.0403(6) 0.0378(6) -0.0012(5) 0.0165(5) 0.0014(5)
N004 0.0494(7) 0.0409(6) 0.0376(6) 0.0007(5) 0.0147(6) 0.0020(5)
N002 0.0607(10) 0.140(2) 0.0520(10) 0.0223(11) 0.0243(9) 0.0016(12)
N001 0.0605(9) 0.0497(8) 0.0553(9) 0.0031(7) 0.0235(7) 0.0030(7)
C015 0.0474(8) 0.0447(8) 0.0368(7) -0.0014(6) 0.0124(6) 0.0004(6)
C016 0.0453(8) 0.0404(7) 0.0401(7) -0.0018(6) 0.0166(6) -0.0023(6)
C003 0.0457(8) 0.0383(7) 0.0416(8) 0.0002(6) 0.0164(6) 0.0015(6)
C021 0.0450(8) 0.0436(8) 0.0413(8) -0.0003(6) 0.0190(6) 0.0021(6)
C024 0.0435(8) 0.0501(9) 0.0475(8) -0.0030(7) 0.0177(7) 0.0071(7)
C007 0.0570(9) 0.0420(8) 0.0509(9) -0.0011(7) 0.0255(8) 0.0087(7)
C012 0.0711(12) 0.0527(10) 0.0703(13) 0.0162(9) 0.0379(11) 0.0093(9)
C010 0.0535(9) 0.0489(9) 0.0528(9) 0.0011(7) 0.0230(8) 0.0055(7)
C022 0.0614(10) 0.0489(9) 0.0429(8) 0.0055(7) 0.0234(8) 0.0061(7)
C008 0.0568(9) 0.0465(8) 0.0424(8) -0.0002(6) 0.0233(7) 0.0068(7)
C025 0.0476(8) 0.0464(8) 0.0470(8) 0.0036(7) 0.0159(7) 0.0078(7)
C002 0.0555(10) 0.0623(11) 0.0374(8) 0.0107(7) 0.0114(8) 0.0045(8)
C004 0.0602(10) 0.0387(7) 0.0497(9) -0.0019(6) 0.0275(8) 0.0038(7)
C020 0.0533(9) 0.0442(8) 0.0426(8) 0.0044(6) 0.0200(7) -0.0057(7)
C005 0.0646(10) 0.0439(8) 0.0490(9) 0.0008(7) 0.0317(8) 0.0038(7)
C009 0.0480(8) 0.0425(8) 0.0528(9) 0.0043(7) 0.0249(7) 0.0055(6)
C017 0.0609(10) 0.0452(9) 0.0465(9) -0.0054(7) 0.0135(8) -0.0065(7)
C006 0.0486(8) 0.0408(8) 0.0494(9) 0.0018(6) 0.0217(7) 0.0037(6)
C018 0.0669(11) 0.0391(8) 0.0634(11) -0.0041(7) 0.0224(9) -0.0091(8)
C001 0.0529(9) 0.0452(8) 0.0462(8) -0.0064(7) 0.0218(7) -0.0060(7)
C011 0.0590(10) 0.0636(11) 0.0533(10) 0.0090(8) 0.0246(9) 0.0095(9)
C026 0.0474(8) 0.0497(9) 0.0394(7) 0.0020(6) 0.0172(6) 0.0039(7)
C028 0.0665(12) 0.0484(10) 0.0552(10) -0.0041(8) 0.0091(9) -0.0047(8)
C014 0.0712(12) 0.0457(9) 0.0568(10) 0.0006(8) 0.0292(9) 0.0038(8)
C013 0.0840(14) 0.0432(9) 0.0743(13) 0.0031(9) 0.0372(12) 0.0008(9)
C023 0.0619(10) 0.0579(10) 0.0413(8) -0.0008(7) 0.0238(8) 0.0076(8)
C027 0.0568(10) 0.0532(10) 0.0519(10) -0.0013(8) 0.0219(8) -0.0071(8)
C019 0.0593(10) 0.0415(8) 0.0564(10) 0.0075(7) 0.0247(8) -0.0045(7)
C032 0.112(2) 0.0873(18) 0.0532(12) -0.0218(12) 0.0022(13) 0.0418(16)
C031 0.149(4) 0.080(2) 0.094(2) -0.0385(18) -0.015(2) 0.041(2)
C029 0.101(2) 0.0526(12) 0.101(2) -0.0020(13) 0.0112(16) -0.0182(13)
C030 0.143(3) 0.0474(14) 0.130(3) -0.0177(16) -0.009(3) -0.0061(18)
C1A 0.051(4) 0.050(3) 0.053(5) -0.009(3) 0.013(3) 0.014(3)
C2A 0.065(4) 0.048(3) 0.106(5) -0.017(3) 0.027(3) 0.003(3)
C3A 0.084(5) 0.059(3) 0.105(5) -0.024(3) 0.024(3) 0.003(3)
C4A 0.093(5) 0.061(3) 0.055(4) -0.008(3) 0.008(3) 0.023(3)
C5A 0.084(4) 0.058(4) 0.063(3) -0.008(3) 0.020(2) 0.035(4)
C6A 0.059(3) 0.059(3) 0.060(3) -0.017(2) 0.020(2) 0.015(3)
C1B 0.046(4) 0.069(5) 0.045(4) -0.008(4) 0.000(3) 0.015(3)
C2B 0.069(5) 0.064(3) 0.070(4) -0.005(3) 0.023(3) 0.025(3)
C3B 0.097(7) 0.063(3) 0.080(5) -0.007(3) 0.033(5) 0.019(4)
C4B 0.103(7) 0.054(4) 0.063(4) 0.002(4) 0.026(4) 0.034(4)
C5B 0.084(4) 0.064(5) 0.070(4) 0.000(4) 0.028(3) 0.032(4)
C6B 0.072(5) 0.071(4) 0.071(4) -0.013(4) 0.028(3) 0.029(4)

loop_
_atom_type_symbol
_atom_type_description
_atom_type_scat_dispersion_real
_atom_type_scat_dispersion_imag
_atom_type_scat_source
C C 0.0024 0.0013 'International Tables Vol C Tables 4.2.6.8 and 6.1.1.4'
H H 0.0000 0.0000 'International Tables Vol C Tables 4.2.6.8 and 6.1.1.4'
N N 0.0049 0.0027 'International Tables Vol C Tables 4.2.6.8 and 6.1.1.4'
S S 0.1051 0.1002 'International Tables Vol C Tables 4.2.6.8 and 6.1.1.4'
Fe Fe 0.3265 0.6960 'International Tables Vol C Tables 4.2.6.8 and 6.1.1.4'

loop_
_geom_angle_atom_site_label_1
_geom_angle_atom_site_label_2
_geom_angle_atom_site_label_3
_geom_angle
_geom_angle_site_symmetry_1
_geom_angle_site_symmetry_3
_geom_angle_publ_flag
N002 Fe01 N001 92.89(7) . . ?
N002 Fe01 N006 95.50(10) . . ?
N001 Fe01 N006 95.21(7) . . ?
N002 Fe01 N005 93.81(9) . . ?
N001 Fe01 N005 91.06(6) . . ?
N006 Fe01 N005 168.50(6) . . ?
N002 Fe01 N003 92.87(7) . . ?
N001 Fe01 N003 168.30(6) . . ?
N006 Fe01 N003 94.36(6) . . ?
N005 Fe01 N003 78.41(5) . . ?
N002 Fe01 N004 172.32(8) . . ?
N001 Fe01 N004 91.90(6) . . ?
N006 Fe01 N004 78.09(7) . . ?
N005 Fe01 N004 92.10(5) . . ?
N003 Fe01 N004 83.51(5) . . ?
C020 N005 C016 117.60(14) . . ?
C020 N005 Fe01 128.02(11) . . ?
C016 N005 Fe01 114.21(10) . . ?
C032 N006 C028 118.2(3) . . ?
C032 N006 Fe01 126.1(2) . . ?
C028 N006 Fe01 115.64(13) . . ?
C015 N003 C003 117.90(14) . . ?
C015 N003 Fe01 114.04(11) . . ?
C003 N003 Fe01 127.48(10) . . ?
C027 N004 C021 118.93(16) . . ?
C027 N004 Fe01 114.73(13) . . ?
C021 N004 Fe01 125.66(11) . . ?
C002 N002 Fe01 163.4(2) . . ?
C001 N001 Fe01 160.61(16) . . ?
N003 C015 C016 118.14(15) . . ?
N005 C016 C017 122.53(15) . . ?
N005 C016 C015 114.51(14) . . ?
C017 C016 C015 122.95(15) . . ?
C004 C003 C008 119.58(15) . . ?
C004 C003 N003 120.88(14) . . ?
C008 C003 N003 119.54(15) . . ?
C026 C021 C022 120.13(16) . . ?
C026 C021 N004 119.37(15) . . ?
C022 C021 N004 120.39(15) . . ?
C023 C024 C025 118.18(16) . . ?
C023 C024 C1B 122.5(6) . . ?
C025 C024 C1B 119.2(6) . . ?
C023 C024 C1A 121.0(5) . . ?
C025 C024 C1A 120.8(5) . . ?
C008 C007 C006 121.36(15) . . ?
C013 C012 C011 119.72(19) . . ?
C011 C010 C009 121.24(18) . . ?
C023 C022 C021 119.81(16) . . ?
C007 C008 C003 119.77(16) . . ?
C026 C025 C024 121.32(16) . . ?
N002 C002 S002 179.0(2) . . ?
C005 C004 C003 120.06(15) . . ?
N005 C020 C019 123.03(16) . . ?
C004 C005 C006 121.42(16) . . ?
C010 C009 C014 117.73(17) . . ?
C010 C009 C006 121.57(16) . . ?
C014 C009 C006 120.67(17) . . ?
C018 C017 C016 118.89(16) . . ?
C007 C006 C005 117.79(15) . . ?
C007 C006 C009 121.99(15) . . ?
C005 C006 C009 120.20(16) . . ?
C019 C018 C017 118.89(17) . . ?
N001 C001 S001 177.66(17) . . ?
C012 C011 C010 120.1(2) . . ?
C025 C026 C021 119.48(16) . . ?
N006 C028 C029 123.5(2) . . ?
N006 C028 C027 114.17(18) . . ?
C029 C028 C027 122.4(3) . . ?
C013 C014 C009 120.8(2) . . ?
C012 C013 C014 120.4(2) . . ?
C022 C023 C024 121.08(16) . . ?
N004 C027 C028 117.21(19) . . ?
C018 C019 C020 119.04(16) . . ?
N006 C032 C031 121.4(4) . . ?
C030 C031 C032 120.1(3) . . ?
C028 C029 C030 117.0(4) . . ?
C031 C030 C029 119.8(3) . . ?
C2A C1A C6A 120.0 . . ?
C2A C1A C024 116.6(6) . . ?
C6A C1A C024 123.1(5) . . ?
C3A C2A C1A 120.0 . . ?
C2A C3A C4A 120.0 . . ?
C5A C4A C3A 120.0 . . ?
C4A C5A C6A 120.0 . . ?
C5A C6A C1A 120.0 . . ?
C2B C1B C6B 120.0 . . ?
C2B C1B C024 125.7(8) . . ?
C6B C1B C024 114.3(8) . . ?
C3B C2B C1B 120.0 . . ?
C2B C3B C4B 120.0 . . ?
C5B C4B C3B 120.0 . . ?
C6B C5B C4B 120.0 . . ?
C5B C6B C1B 120.0 . . ?

loop_
_geom_bond_atom_site_label_1
_geom_bond_atom_site_label_2
_geom_bond_distance
_geom_bond_site_symmetry_2
_geom_bond_publ_flag
Fe01 N002 1.969(2) . ?
Fe01 N001 1.9884(17) . ?
Fe01 N006 2.018(2) . ?
Fe01 N005 2.0456(13) . ?
Fe01 N003 2.0694(13) . ?
Fe01 N004 2.0812(15) . ?
S002 C002 1.613(2) . ?
S001 C001 1.6152(19) . ?
N005 C020 1.328(2) . ?
N005 C016 1.339(2) . ?
N006 C032 1.334(3) . ?
N006 C028 1.346(3) . ?
N003 C015 1.274(2) . ?
N003 C003 1.421(2) . ?
N004 C027 1.270(2) . ?
N004 C021 1.418(2) . ?
N002 C002 1.146(3) . ?
N001 C001 1.148(2) . ?
C015 C016 1.443(2) . ?
C016 C017 1.373(2) . ?
C003 C004 1.373(2) . ?
C003 C008 1.383(2) . ?
C021 C026 1.375(2) . ?
C021 C022 1.380(2) . ?
C024 C023 1.378(3) . ?
C024 C025 1.389(2) . ?
C024 C1B 1.452(7) . ?
C024 C1A 1.492(5) . ?
C007 C008 1.377(2) . ?
C007 C006 1.380(3) . ?
C012 C013 1.364(3) . ?
C012 C011 1.369(3) . ?
C010 C011 1.377(3) . ?
C010 C009 1.379(3) . ?
C022 C023 1.372(3) . ?
C025 C026 1.371(2) . ?
C004 C005 1.372(2) . ?
C020 C019 1.369(2) . ?
C005 C006 1.385(2) . ?
C009 C014 1.388(3) . ?
C009 C006 1.478(2) . ?
C017 C018 1.372(3) . ?
C018 C019 1.365(3) . ?
C028 C029 1.379(3) . ?
C028 C027 1.447(3) . ?
C014 C013 1.376(3) . ?
C032 C031 1.366(6) . ?
C031 C030 1.367(7) . ?
C029 C030 1.378(5) . ?
C1A C2A 1.3900 . ?
C1A C6A 1.3900 . ?
C2A C3A 1.3900 . ?
C3A C4A 1.3900 . ?
C4A C5A 1.3900 . ?
C5A C6A 1.3900 . ?
C1B C2B 1.3900 . ?
C1B C6B 1.3900 . ?
C2B C3B 1.3900 . ?
C3B C4B 1.3900 . ?
C4B C5B 1.3900 . ?
C5B C6B 1.3900 . ?
